data_7709337
loop_
_publ_author_name
'Gr\"utzmacher, Hansj\"org'
'Le Corre, Gr\'egoire'

_publ_section_title
;
 Simple conversion of trisodium phosphide, Na3P, into silyl- and
 cyanophosphides and structure of a terminal silver phosphide
;
_journal_name_full 'Dalton Transactions'
_journal_paper_doi 10.1039/D1DT04223H
_journal_year 2022
_chemical_formula_moiety '0.21(C46 H41 O P Si2)'
_chemical_formula_sum 'C9.68 H8.63 O0.21 P0.21 Si0.42'
_chemical_formula_weight 146.72
_chemical_melting_point 602
_chemical_name_systematic (E)-(mesityl((triphenylsilyl)oxy)methylene)(triphenylsilyl)phosphane
_chemical_properties_physical Air-sensitive,Moisture-sensitive
_space_group_crystal_system orthorhombic
_space_group_IT_number 19
_space_group_name_Hall 'P 2ac 2ab'
_space_group_name_H-M_alt 'P 21 21 21'
_atom_sites_solution_hydrogens geom
_atom_sites_solution_primary dual
_audit_creation_date 2021-08-11
_audit_creation_method
;
Olex2 1.2
(compiled 2018.05.29 svn.r3508 for OlexSys, GUI svn.r5506)
;
_audit_update_record
;
2021-12-06 deposited with the CCDC.	2022-01-19 downloaded from the CCDC.
;
_cell_angle_alpha 90
_cell_angle_beta 90
_cell_angle_gamma 90
_cell_formula_units_Z 19
_cell_length_a 9.8439(2)
_cell_length_b 17.8101(3)
_cell_length_c 21.7832(4)
_cell_measurement_reflns_used 9959
_cell_measurement_temperature 100(2)
_cell_measurement_theta_max 72.40
_cell_measurement_theta_min 3.20
_cell_volume 3819.05(12)
_computing_cell_refinement 'SAINT V8.38A (?, 2016)'
_computing_data_reduction 'SAINT V8.38A (?, 2016)'
_computing_molecular_graphics 'Olex2 (Dolomanov et al., 2009)'
_computing_publication_material 'Olex2 (Dolomanov et al., 2009)'
_computing_structure_refinement 'XL (Sheldrick, 2008)'
_computing_structure_solution 'ShelXT (Sheldrick, 2015)'
_diffrn_ambient_temperature 100.0
_diffrn_measured_fraction_theta_full 1.000
_diffrn_measured_fraction_theta_max 0.999
_diffrn_measurement_device_type 'Bruker APEX-II CCD'
_diffrn_measurement_method '\f and \w scans'
_diffrn_radiation_type CuK\a
_diffrn_radiation_wavelength 1.54178
_diffrn_reflns_av_R_equivalents 0.0632
_diffrn_reflns_av_unetI/netI 0.0310
_diffrn_reflns_Laue_measured_fraction_full 1.000
_diffrn_reflns_Laue_measured_fraction_max 0.999
_diffrn_reflns_limit_h_max 12
_diffrn_reflns_limit_h_min -10
_diffrn_reflns_limit_k_max 22
_diffrn_reflns_limit_k_min -22
_diffrn_reflns_limit_l_max 26
_diffrn_reflns_limit_l_min -26
_diffrn_reflns_number 62386
_diffrn_reflns_point_group_measured_fraction_full 0.999
_diffrn_reflns_point_group_measured_fraction_max 0.997
_diffrn_reflns_theta_full 67.679
_diffrn_reflns_theta_max 72.588
_diffrn_reflns_theta_min 3.205
_diffrn_standards_number 0
_exptl_absorpt_coefficient_mu 1.496
_exptl_absorpt_correction_T_max 0.7536
_exptl_absorpt_correction_T_min 0.6255
_exptl_absorpt_correction_type none
_exptl_crystal_colour 'clear colourless'
_exptl_crystal_colour_lustre clear
_exptl_crystal_colour_primary colourless
_exptl_crystal_density_diffrn 1.212
_exptl_crystal_description block
_exptl_crystal_F_000 1472
_exptl_crystal_recrystallization_method 'Re-crystallisation from solvent: Toluene'
_exptl_crystal_size_max 0.21
_exptl_crystal_size_mid 0.18
_exptl_crystal_size_min 0.15
_refine_diff_density_max 0.302
_refine_diff_density_min -0.175
_refine_diff_density_rms 0.040
_refine_ls_abs_structure_details
;
 Flack x determined using 2962 quotients [(I+)-(I-)]/[(I+)+(I-)]
 (Parsons, Flack and Wagner, Acta Cryst. B69 (2013) 249-259).
;
_refine_ls_abs_structure_Flack -0.002(8)
_refine_ls_extinction_method none
_refine_ls_goodness_of_fit_ref 1.041
_refine_ls_hydrogen_treatment constr
_refine_ls_matrix_type full
_refine_ls_number_parameters 454
_refine_ls_number_reflns 7558
_refine_ls_number_restraints 0
_refine_ls_restrained_S_all 1.041
_refine_ls_R_factor_all 0.0362
_refine_ls_R_factor_gt 0.0312
_refine_ls_shift/su_max 0.001
_refine_ls_shift/su_mean 0.000
_refine_ls_structure_factor_coef Fsqd
_refine_ls_weighting_details 'w=1/[\s^2^(Fo^2^)+(0.0409P)^2^+0.9715P] where P=(Fo^2^+2Fc^2^)/3'
_refine_ls_weighting_scheme calc
_refine_ls_wR_factor_gt 0.0762
_refine_ls_wR_factor_ref 0.0806
_reflns_Friedel_coverage 0.783
_reflns_Friedel_fraction_full 0.997
_reflns_Friedel_fraction_max 0.995
_reflns_number_gt 7041
_reflns_number_total 7558
_reflns_threshold_expression 'I > 2\s(I)'
_cod_data_source_file d1dt04223h2.cif
_cod_data_source_block glc2117_0m
_cod_database_code 7709337
_shelx_shelxl_version_number 2018/3
_shelx_space_group_comment
;
The symmetry employed for this shelxl refinement is uniquely defined
by the following loop, which should always be used as a source of
symmetry information in preference to the above space-group names.
They are only intended as comments.
;
_shelx_estimated_absorpt_t_max 0.807
_shelx_estimated_absorpt_t_min 0.744
_olex2_refinement_description
;
1. Fixed Uiso
 At 1.2 times of:
  All C(H) groups
 At 1.5 times of:
  All C(H,H,H) groups
2.a Aromatic/amide H refined with riding coordinates:
 C16(H16), C18(H18), C40(H40), C36(H36), C5(H5), C32(H32), C24(H24), C7(H7),
 C46(H46), C37(H37), C12(H12), C14(H14), C30(H30), C42(H42), C39(H39), C31(H31),
  C28(H28), C45(H45), C34(H34), C33(H33), C38(H38), C20(H20), C19(H19),
 C15(H15), C25(H25), C44(H44), C27(H27), C22(H22), C43(H43), C26(H26), C21(H21),
  C13(H13)
2.b Idealised Me refined as rotating group:
 C9(H9A,H9B,H9C), C4(H4A,H4B,H4C), C10(H10A,H10B,H10C)
;
_olex2_submission_special_instructions 'No special instructions were received'

loop_
_space_group_symop_operation_xyz
'x, y, z'
'-x+1/2, -y, z+1/2'
'-x, y+1/2, -z+1/2'
'x+1/2, -y+1/2, -z'

loop_
_atom_site_label
_atom_site_type_symbol
_atom_site_fract_x
_atom_site_fract_y
_atom_site_fract_z
_atom_site_U_iso_or_equiv
_atom_site_adp_type
_atom_site_occupancy
_atom_site_site_symmetry_order
_atom_site_calc_flag
_atom_site_refinement_flags_posn
_atom_site_refinement_flags_adp
_atom_site_refinement_flags_occupancy
_atom_site_disorder_assembly
_atom_site_disorder_group
Si1 Si 0.22568(6) 0.55054(4) 0.39434(3) 0.02130(14) Uani 1 1 d . . . . .
Si2 Si 0.44797(6) 0.44666(4) 0.56201(3) 0.02292(14) Uani 1 1 d . . . . .
P1 P 0.57094(7) 0.43313(4) 0.47507(3) 0.02934(15) Uani 1 1 d . . . . .
O1 O 0.35660(17) 0.51517(9) 0.43511(7) 0.0238(3) Uani 1 1 d . . . . .
C16 C 0.3279(3) 0.58935(15) 0.27449(11) 0.0259(5) Uani 1 1 d . . . . .
H16 H 0.337777 0.536859 0.268117 0.031 Uiso 1 1 calc R . . . .
C18 C 0.1986(3) 0.65276(14) 0.49501(12) 0.0285(5) Uani 1 1 d . . . . .
H18 H 0.294338 0.658300 0.492010 0.034 Uiso 1 1 calc R . . . .
C11 C 0.2787(2) 0.61573(13) 0.33115(11) 0.0234(5) Uani 1 1 d . . . . .
C23 C 0.1170(3) 0.47381(14) 0.36357(11) 0.0259(5) Uani 1 1 d . . . . .
C41 C 0.4404(3) 0.54612(14) 0.59059(11) 0.0259(5) Uani 1 1 d . . . . .
C17 C 0.1315(3) 0.60465(13) 0.45445(11) 0.0240(5) Uani 1 1 d . . . . .
C40 C 0.2620(3) 0.32643(15) 0.54932(13) 0.0330(6) Uani 1 1 d . . . . .
H40 H 0.342014 0.296655 0.548609 0.040 Uiso 1 1 calc R . . . .
C29 C 0.5424(3) 0.38809(14) 0.62010(11) 0.0251(5) Uani 1 1 d . . . . .
C3 C 0.5997(3) 0.53035(14) 0.33178(11) 0.0266(5) Uani 1 1 d . . . . .
C36 C 0.1535(3) 0.44663(15) 0.55689(11) 0.0265(5) Uani 1 1 d . . . . .
H36 H 0.157980 0.499593 0.561677 0.032 Uiso 1 1 calc R . . . .
C5 C 0.6429(3) 0.52441(16) 0.27126(12) 0.0307(6) Uani 1 1 d . . . . .
H5 H 0.700857 0.562112 0.254949 0.037 Uiso 1 1 calc R . . . .
C32 C 0.6789(3) 0.30628(14) 0.71135(12) 0.0311(6) Uani 1 1 d . . . . .
H32 H 0.725444 0.278576 0.742128 0.037 Uiso 1 1 calc R . . . .
C1 C 0.4716(2) 0.47677(13) 0.42190(11) 0.0241(5) Uani 1 1 d . . . . .
C8 C 0.4809(3) 0.41140(15) 0.31986(12) 0.0290(5) Uani 1 1 d . . . . .
C24 C 0.0976(3) 0.40752(15) 0.39690(12) 0.0324(6) Uani 1 1 d . . . . .
H24 H 0.146222 0.399938 0.434065 0.039 Uiso 1 1 calc R . . . .
C6 C 0.6040(3) 0.46509(16) 0.23392(12) 0.0322(6) Uani 1 1 d . . . . .
C35 C 0.2732(3) 0.40477(14) 0.55594(11) 0.0251(5) Uani 1 1 d . . . . .
C7 C 0.5221(3) 0.40958(15) 0.25853(12) 0.0317(6) Uani 1 1 d . . . . .
H7 H 0.493254 0.369276 0.233112 0.038 Uiso 1 1 calc R . . . .
C46 C 0.3640(3) 0.56371(15) 0.64289(12) 0.0320(6) Uani 1 1 d . . . . .
H46 H 0.313287 0.525386 0.662748 0.038 Uiso 1 1 calc R . . . .
C37 C 0.0282(3) 0.41216(16) 0.55095(12) 0.0320(6) Uani 1 1 d . . . . .
H37 H -0.052138 0.441691 0.551304 0.038 Uiso 1 1 calc R . . . .
C12 C 0.2642(3) 0.69344(14) 0.33822(12) 0.0272(5) Uani 1 1 d . . . . .
H12 H 0.231353 0.712802 0.376048 0.033 Uiso 1 1 calc R . . . .
C14 C 0.3464(3) 0.71548(17) 0.23619(13) 0.0348(6) Uani 1 1 d . . . . .
H14 H 0.369546 0.749347 0.204160 0.042 Uiso 1 1 calc R . . . .
C30 C 0.4774(3) 0.36562(16) 0.67371(12) 0.0332(6) Uani 1 1 d . . . . .
H30 H 0.384471 0.378204 0.679431 0.040 Uiso 1 1 calc R . . . .
C42 C 0.5129(3) 0.60375(16) 0.56263(13) 0.0325(6) Uani 1 1 d . . . . .
H42 H 0.565584 0.593185 0.527119 0.039 Uiso 1 1 calc R . . . .
C2 C 0.5167(2) 0.47318(14) 0.35634(11) 0.0247(5) Uani 1 1 d . . . . .
C39 C 0.1366(3) 0.29185(16) 0.54381(14) 0.0378(6) Uani 1 1 d . . . . .
H39 H 0.131137 0.238850 0.539584 0.045 Uiso 1 1 calc R . . . .
C31 C 0.5446(3) 0.32518(15) 0.71933(12) 0.0332(6) Uani 1 1 d . . . . .
H31 H 0.497920 0.310783 0.755648 0.040 Uiso 1 1 calc R . . . .
C28 C 0.0427(3) 0.48359(16) 0.30969(12) 0.0326(6) Uani 1 1 d . . . . .
H28 H 0.053992 0.528330 0.286492 0.039 Uiso 1 1 calc R . . . .
C45 C 0.3612(4) 0.63642(17) 0.66623(14) 0.0412(7) Uani 1 1 d . . . . .
H45 H 0.309369 0.647487 0.701873 0.049 Uiso 1 1 calc R . . . .
C34 C 0.6783(3) 0.36762(15) 0.61320(12) 0.0305(5) Uani 1 1 d . . . . .
H34 H 0.725249 0.381285 0.576780 0.037 Uiso 1 1 calc R . . . .
C33 C 0.7461(3) 0.32769(17) 0.65845(13) 0.0353(6) Uani 1 1 d . . . . .
H33 H 0.839129 0.315019 0.653077 0.042 Uiso 1 1 calc R . . . .
C38 C 0.0190(3) 0.33469(17) 0.54447(13) 0.0357(6) Uani 1 1 d . . . . .
H38 H -0.067281 0.311269 0.540525 0.043 Uiso 1 1 calc R . . . .
C9 C 0.4007(3) 0.34644(16) 0.34467(15) 0.0395(7) Uani 1 1 d . . . . .
H9A H 0.340839 0.326850 0.312504 0.059 Uiso 1 1 calc GR . . . .
H9B H 0.345953 0.363266 0.379627 0.059 Uiso 1 1 calc GR . . . .
H9C H 0.463077 0.306798 0.358080 0.059 Uiso 1 1 calc GR . . . .
C20 C -0.0109(3) 0.68520(18) 0.54456(13) 0.0401(7) Uani 1 1 d . . . . .
H20 H -0.058934 0.712320 0.575197 0.048 Uiso 1 1 calc R . . . .
C19 C 0.1285(3) 0.69258(16) 0.53954(13) 0.0356(6) Uani 1 1 d . . . . .
H19 H 0.176190 0.724980 0.566651 0.043 Uiso 1 1 calc R . . . .
C15 C 0.3625(3) 0.63889(17) 0.22764(12) 0.0308(6) Uani 1 1 d . . . . .
H15 H 0.397004 0.620262 0.189872 0.037 Uiso 1 1 calc R . . . .
C25 C 0.0083(3) 0.35265(18) 0.37636(15) 0.0432(7) Uani 1 1 d . . . . .
H25 H -0.002575 0.307401 0.398930 0.052 Uiso 1 1 calc R . . . .
C44 C 0.4345(4) 0.69261(16) 0.63724(14) 0.0424(7) Uani 1 1 d . . . . .
H44 H 0.432727 0.742327 0.653028 0.051 Uiso 1 1 calc R . . . .
C27 C -0.0474(3) 0.42908(18) 0.28934(14) 0.0404(7) Uani 1 1 d . . . . .
H27 H -0.096875 0.436453 0.252390 0.048 Uiso 1 1 calc R . . . .
C22 C -0.0094(3) 0.59810(16) 0.46008(13) 0.0333(6) Uani 1 1 d . . . . .
H22 H -0.057730 0.565867 0.433062 0.040 Uiso 1 1 calc R . . . .
C43 C 0.5098(3) 0.67662(17) 0.58568(14) 0.0404(7) Uani 1 1 d . . . . .
H43 H 0.559597 0.715294 0.565808 0.048 Uiso 1 1 calc R . . . .
C4 C 0.6392(3) 0.59779(17) 0.36941(13) 0.0350(6) Uani 1 1 d . . . . .
H4A H 0.708742 0.626652 0.347475 0.053 Uiso 1 1 calc GR . . . .
H4B H 0.675529 0.581203 0.409047 0.053 Uiso 1 1 calc GR . . . .
H4C H 0.559202 0.629436 0.376204 0.053 Uiso 1 1 calc GR . . . .
C26 C -0.0648(3) 0.36405(19) 0.32301(15) 0.0448(7) Uani 1 1 d . . . . .
H26 H -0.127347 0.326983 0.309415 0.054 Uiso 1 1 calc R . . . .
C10 C 0.6506(4) 0.46097(18) 0.16783(13) 0.0431(7) Uani 1 1 d . . . . .
H10A H 0.642992 0.510711 0.148909 0.065 Uiso 1 1 calc GR . . . .
H10B H 0.593547 0.425224 0.145349 0.065 Uiso 1 1 calc GR . . . .
H10C H 0.745410 0.444301 0.166428 0.065 Uiso 1 1 calc GR . . . .
C21 C -0.0801(3) 0.63831(19) 0.50493(15) 0.0423(7) Uani 1 1 d . . . . .
H21 H -0.175937 0.633392 0.508168 0.051 Uiso 1 1 calc R . . . .
C13 C 0.2967(3) 0.74273(15) 0.29127(13) 0.0340(6) Uani 1 1 d . . . . .
H13 H 0.284815 0.795224 0.296888 0.041 Uiso 1 1 calc R . . . .

loop_
_atom_site_aniso_label
_atom_site_aniso_U_11
_atom_site_aniso_U_22
_atom_site_aniso_U_33
_atom_site_aniso_U_23
_atom_site_aniso_U_13
_atom_site_aniso_U_12
Si1 0.0212(3) 0.0207(3) 0.0221(3) -0.0014(2) 0.0000(2) 0.0014(2)
Si2 0.0220(3) 0.0239(3) 0.0229(3) 0.0027(2) 0.0016(2) 0.0018(3)
P1 0.0261(3) 0.0370(4) 0.0250(3) 0.0054(3) 0.0033(2) 0.0096(3)
O1 0.0231(8) 0.0242(8) 0.0243(8) -0.0008(7) 0.0018(6) 0.0043(7)
C16 0.0236(12) 0.0282(12) 0.0260(12) -0.0012(10) -0.0030(9) 0.0032(10)
C18 0.0303(13) 0.0267(12) 0.0287(12) -0.0013(10) -0.0032(10) 0.0059(11)
C11 0.0204(11) 0.0257(12) 0.0242(11) 0.0009(9) -0.0027(9) 0.0011(9)
C23 0.0228(12) 0.0261(12) 0.0287(12) -0.0066(10) 0.0026(9) 0.0000(10)
C41 0.0253(11) 0.0261(12) 0.0264(11) 0.0025(9) -0.0061(9) -0.0004(10)
C17 0.0263(12) 0.0209(11) 0.0247(11) 0.0017(9) 0.0017(9) 0.0046(9)
C40 0.0350(14) 0.0267(13) 0.0374(14) -0.0007(11) 0.0008(11) 0.0027(11)
C29 0.0266(12) 0.0231(11) 0.0258(12) 0.0019(9) -0.0010(9) 0.0016(10)
C3 0.0227(11) 0.0303(12) 0.0268(12) 0.0020(10) -0.0013(9) 0.0026(10)
C36 0.0286(12) 0.0265(12) 0.0244(11) 0.0005(10) 0.0023(9) 0.0009(10)
C5 0.0290(13) 0.0343(13) 0.0287(12) 0.0071(10) 0.0035(10) 0.0020(11)
C32 0.0389(15) 0.0257(12) 0.0288(13) 0.0037(10) -0.0045(11) 0.0029(11)
C1 0.0220(12) 0.0226(11) 0.0277(12) 0.0007(9) 0.0020(9) 0.0007(9)
C8 0.0288(13) 0.0256(12) 0.0326(13) -0.0018(10) 0.0005(10) 0.0054(10)
C24 0.0377(15) 0.0327(13) 0.0269(12) -0.0028(11) 0.0041(11) -0.0077(11)
C6 0.0357(14) 0.0364(14) 0.0244(12) 0.0017(10) 0.0000(10) 0.0103(11)
C35 0.0276(12) 0.0249(11) 0.0229(11) 0.0006(9) 0.0022(10) -0.0012(10)
C7 0.0367(15) 0.0289(13) 0.0296(13) -0.0049(10) -0.0033(11) 0.0093(11)
C46 0.0406(14) 0.0269(13) 0.0286(12) 0.0021(10) 0.0000(11) -0.0006(11)
C37 0.0279(13) 0.0389(14) 0.0291(13) -0.0014(11) 0.0047(10) -0.0018(11)
C12 0.0265(12) 0.0259(12) 0.0292(12) -0.0029(10) -0.0005(10) 0.0007(10)
C14 0.0326(15) 0.0382(15) 0.0336(14) 0.0104(12) 0.0008(11) -0.0052(12)
C30 0.0309(14) 0.0379(14) 0.0308(13) 0.0059(11) 0.0070(11) 0.0055(12)
C42 0.0302(13) 0.0355(14) 0.0319(13) 0.0035(11) -0.0073(11) -0.0067(11)
C2 0.0225(12) 0.0277(12) 0.0239(11) 0.0026(9) -0.0004(9) 0.0054(10)
C39 0.0445(17) 0.0261(13) 0.0427(15) -0.0010(11) 0.0012(13) -0.0068(12)
C31 0.0411(15) 0.0329(13) 0.0257(12) 0.0044(10) 0.0051(11) 0.0013(12)
C28 0.0300(13) 0.0318(13) 0.0359(14) -0.0052(11) -0.0057(11) 0.0018(11)
C45 0.0564(19) 0.0343(15) 0.0330(14) -0.0068(12) -0.0028(13) 0.0036(14)
C34 0.0261(13) 0.0331(13) 0.0323(13) 0.0071(11) 0.0044(10) 0.0019(11)
C33 0.0279(13) 0.0382(15) 0.0399(15) 0.0071(12) 0.0015(12) 0.0064(11)
C38 0.0330(14) 0.0407(15) 0.0333(14) -0.0009(12) 0.0039(11) -0.0129(12)
C9 0.0468(17) 0.0259(13) 0.0457(17) -0.0046(12) 0.0076(14) -0.0026(12)
C20 0.0467(17) 0.0410(16) 0.0326(14) -0.0013(12) 0.0132(12) 0.0168(13)
C19 0.0480(17) 0.0306(13) 0.0281(13) -0.0040(11) -0.0039(12) 0.0095(12)
C15 0.0277(13) 0.0411(15) 0.0235(12) 0.0008(11) -0.0006(10) 0.0020(11)
C25 0.0500(18) 0.0355(15) 0.0440(17) -0.0053(13) 0.0089(14) -0.0154(14)
C44 0.062(2) 0.0267(13) 0.0381(15) -0.0044(11) -0.0193(15) -0.0062(14)
C27 0.0310(14) 0.0466(17) 0.0435(15) -0.0153(13) -0.0077(12) 0.0019(13)
C22 0.0292(13) 0.0345(14) 0.0363(14) -0.0043(11) 0.0034(11) 0.0025(11)
C43 0.0482(18) 0.0326(14) 0.0404(15) 0.0061(12) -0.0153(13) -0.0167(13)
C4 0.0325(14) 0.0385(15) 0.0341(14) -0.0011(12) 0.0013(11) -0.0099(12)
C26 0.0344(15) 0.0476(17) 0.0523(18) -0.0198(15) 0.0005(14) -0.0161(14)
C10 0.0600(19) 0.0443(17) 0.0250(13) 0.0016(12) 0.0034(13) 0.0094(15)
C21 0.0306(15) 0.0496(17) 0.0466(17) -0.0036(14) 0.0112(12) 0.0081(14)
C13 0.0337(15) 0.0266(13) 0.0416(15) 0.0035(11) 0.0004(12) -0.0035(11)

loop_
_atom_type_symbol
_atom_type_description
_atom_type_scat_dispersion_real
_atom_type_scat_dispersion_imag
_atom_type_scat_source
C C 0.0181 0.0091 'International Tables Vol C Tables 4.2.6.8 and 6.1.1.4'
H H 0.0000 0.0000 'International Tables Vol C Tables 4.2.6.8 and 6.1.1.4'
O O 0.0492 0.0322 'International Tables Vol C Tables 4.2.6.8 and 6.1.1.4'
P P 0.2955 0.4335 'International Tables Vol C Tables 4.2.6.8 and 6.1.1.4'
Si Si 0.2541 0.3302 'International Tables Vol C Tables 4.2.6.8 and 6.1.1.4'

loop_
_geom_angle_atom_site_label_1
_geom_angle_atom_site_label_2
_geom_angle_atom_site_label_3
_geom_angle
_geom_angle_site_symmetry_1
_geom_angle_site_symmetry_3
_geom_angle_publ_flag
O1 Si1 C11 113.90(10) . . ?
O1 Si1 C23 110.78(10) . . ?
O1 Si1 C17 101.69(10) . . ?
C23 Si1 C11 110.51(11) . . ?
C23 Si1 C17 110.19(11) . . ?
C17 Si1 C11 109.42(11) . . ?
C41 Si2 P1 113.53(8) . . ?
C41 Si2 C29 108.59(11) . . ?
C41 Si2 C35 111.19(11) . . ?
C29 Si2 P1 103.85(8) . . ?
C35 Si2 P1 112.88(8) . . ?
C35 Si2 C29 106.18(11) . . ?
C1 P1 Si2 102.34(9) . . ?
C1 O1 Si1 135.70(15) . . ?
C11 C16 H16 119.5 . . ?
C15 C16 H16 119.5 . . ?
C15 C16 C11 121.1(2) . . ?
C17 C18 H18 119.3 . . ?
C19 C18 H18 119.3 . . ?
C19 C18 C17 121.4(3) . . ?
C16 C11 Si1 122.22(19) . . ?
C12 C11 Si1 120.21(19) . . ?
C12 C11 C16 117.5(2) . . ?
C24 C23 Si1 120.7(2) . . ?
C28 C23 Si1 120.9(2) . . ?
C28 C23 C24 118.1(2) . . ?
C46 C41 Si2 120.10(19) . . ?
C42 C41 Si2 122.0(2) . . ?
C42 C41 C46 117.8(2) . . ?
C18 C17 Si1 121.60(19) . . ?
C22 C17 Si1 120.7(2) . . ?
C22 C17 C18 117.7(2) . . ?
C35 C40 H40 119.3 . . ?
C39 C40 H40 119.3 . . ?
C39 C40 C35 121.3(3) . . ?
C30 C29 Si2 119.8(2) . . ?
C30 C29 C34 117.2(2) . . ?
C34 C29 Si2 123.03(19) . . ?
C5 C3 C2 118.8(2) . . ?
C5 C3 C4 119.9(2) . . ?
C2 C3 C4 121.3(2) . . ?
C35 C36 H36 119.5 . . ?
C37 C36 H36 119.5 . . ?
C37 C36 C35 121.0(2) . . ?
C3 C5 H5 119.0 . . ?
C6 C5 C3 122.0(3) . . ?
C6 C5 H5 119.0 . . ?
C31 C32 H32 120.1 . . ?
C31 C32 C33 119.9(3) . . ?
C33 C32 H32 120.1 . . ?
O1 C1 P1 124.47(18) . . ?
O1 C1 C2 118.2(2) . . ?
C2 C1 P1 117.33(17) . . ?
C7 C8 C2 119.2(2) . . ?
C7 C8 C9 118.6(2) . . ?
C2 C8 C9 122.2(2) . . ?
C23 C24 H24 119.6 . . ?
C25 C24 C23 120.9(3) . . ?
C25 C24 H24 119.6 . . ?
C5 C6 C10 120.7(3) . . ?
C7 C6 C5 118.6(2) . . ?
C7 C6 C10 120.7(3) . . ?
C40 C35 Si2 118.2(2) . . ?
C36 C35 Si2 124.07(18) . . ?
C36 C35 C40 117.7(2) . . ?
C8 C7 H7 119.2 . . ?
C6 C7 C8 121.5(3) . . ?
C6 C7 H7 119.2 . . ?
C41 C46 H46 119.5 . . ?
C45 C46 C41 121.1(3) . . ?
C45 C46 H46 119.5 . . ?
C36 C37 H37 119.7 . . ?
C36 C37 C38 120.6(3) . . ?
C38 C37 H37 119.7 . . ?
C11 C12 H12 119.3 . . ?
C13 C12 C11 121.5(2) . . ?
C13 C12 H12 119.3 . . ?
C15 C14 H14 119.9 . . ?
C13 C14 H14 119.9 . . ?
C13 C14 C15 120.1(2) . . ?
C29 C30 H30 119.0 . . ?
C29 C30 C31 122.0(3) . . ?
C31 C30 H30 119.0 . . ?
C41 C42 H42 119.4 . . ?
C41 C42 C43 121.2(3) . . ?
C43 C42 H42 119.4 . . ?
C3 C2 C1 120.2(2) . . ?
C8 C2 C3 119.8(2) . . ?
C8 C2 C1 120.0(2) . . ?
C40 C39 H39 120.0 . . ?
C40 C39 C38 119.9(3) . . ?
C38 C39 H39 120.0 . . ?
C32 C31 C30 119.5(2) . . ?
C32 C31 H31 120.3 . . ?
C30 C31 H31 120.3 . . ?
C23 C28 H28 119.4 . . ?
C27 C28 C23 121.1(3) . . ?
C27 C28 H28 119.4 . . ?
C46 C45 H45 120.2 . . ?
C44 C45 C46 119.7(3) . . ?
C44 C45 H45 120.2 . . ?
C29 C34 H34 119.4 . . ?
C33 C34 C29 121.3(2) . . ?
C33 C34 H34 119.4 . . ?
C32 C33 C34 120.2(3) . . ?
C32 C33 H33 119.9 . . ?
C34 C33 H33 119.9 . . ?
C37 C38 H38 120.2 . . ?
C39 C38 C37 119.5(3) . . ?
C39 C38 H38 120.2 . . ?
C8 C9 H9A 109.5 . . ?
C8 C9 H9B 109.5 . . ?
C8 C9 H9C 109.5 . . ?
H9A C9 H9B 109.5 . . ?
H9A C9 H9C 109.5 . . ?
H9B C9 H9C 109.5 . . ?
C19 C20 H20 120.1 . . ?
C21 C20 H20 120.1 . . ?
C21 C20 C19 119.9(3) . . ?
C18 C19 H19 120.0 . . ?
C20 C19 C18 120.1(3) . . ?
C20 C19 H19 120.0 . . ?
C16 C15 H15 120.1 . . ?
C14 C15 C16 119.9(2) . . ?
C14 C15 H15 120.1 . . ?
C24 C25 H25 120.1 . . ?
C26 C25 C24 119.8(3) . . ?
C26 C25 H25 120.1 . . ?
C45 C44 H44 119.9 . . ?
C43 C44 C45 120.2(3) . . ?
C43 C44 H44 119.9 . . ?
C28 C27 H27 120.1 . . ?
C26 C27 C28 119.8(3) . . ?
C26 C27 H27 120.1 . . ?
C17 C22 H22 119.6 . . ?
C17 C22 C21 120.9(3) . . ?
C21 C22 H22 119.6 . . ?
C42 C43 H43 120.0 . . ?
C44 C43 C42 120.0(3) . . ?
C44 C43 H43 120.0 . . ?
C3 C4 H4A 109.5 . . ?
C3 C4 H4B 109.5 . . ?
C3 C4 H4C 109.5 . . ?
H4A C4 H4B 109.5 . . ?
H4A C4 H4C 109.5 . . ?
H4B C4 H4C 109.5 . . ?
C25 C26 H26 119.8 . . ?
C27 C26 C25 120.3(3) . . ?
C27 C26 H26 119.8 . . ?
C6 C10 H10A 109.5 . . ?
C6 C10 H10B 109.5 . . ?
C6 C10 H10C 109.5 . . ?
H10A C10 H10B 109.5 . . ?
H10A C10 H10C 109.5 . . ?
H10B C10 H10C 109.5 . . ?
C20 C21 C22 120.1(3) . . ?
C20 C21 H21 120.0 . . ?
C22 C21 H21 120.0 . . ?
C12 C13 H13 120.0 . . ?
C14 C13 C12 120.0(3) . . ?
C14 C13 H13 120.0 . . ?

loop_
_geom_bond_atom_site_label_1
_geom_bond_atom_site_label_2
_geom_bond_distance
_geom_bond_site_symmetry_2
_geom_bond_publ_flag
Si1 O1 1.6871(17) . ?
Si1 C11 1.875(2) . ?
Si1 C23 1.861(3) . ?
Si1 C17 1.872(2) . ?
Si2 P1 2.2604(9) . ?
Si2 C41 1.879(3) . ?
Si2 C29 1.885(2) . ?
Si2 C35 1.880(3) . ?
P1 C1 1.704(2) . ?
O1 C1 1.354(3) . ?
C16 H16 0.9500 . ?
C16 C11 1.407(3) . ?
C16 C15 1.391(4) . ?
C18 H18 0.9500 . ?
C18 C17 1.397(4) . ?
C18 C19 1.386(4) . ?
C11 C12 1.400(3) . ?
C23 C24 1.399(4) . ?
C23 C28 1.394(4) . ?
C41 C46 1.401(4) . ?
C41 C42 1.390(4) . ?
C17 C22 1.397(4) . ?
C40 H40 0.9500 . ?
C40 C35 1.407(4) . ?
C40 C39 1.384(4) . ?
C29 C30 1.390(4) . ?
C29 C34 1.395(4) . ?
C3 C5 1.389(4) . ?
C3 C2 1.411(4) . ?
C3 C4 1.505(4) . ?
C36 H36 0.9500 . ?
C36 C35 1.395(4) . ?
C36 C37 1.383(4) . ?
C5 H5 0.9500 . ?
C5 C6 1.387(4) . ?
C32 H32 0.9500 . ?
C32 C31 1.376(4) . ?
C32 C33 1.382(4) . ?
C1 C2 1.497(3) . ?
C8 C7 1.397(4) . ?
C8 C2 1.402(4) . ?
C8 C9 1.501(4) . ?
C24 H24 0.9500 . ?
C24 C25 1.389(4) . ?
C6 C7 1.383(4) . ?
C6 C10 1.513(4) . ?
C7 H7 0.9500 . ?
C46 H46 0.9500 . ?
C46 C45 1.391(4) . ?
C37 H37 0.9500 . ?
C37 C38 1.390(4) . ?
C12 H12 0.9500 . ?
C12 C13 1.385(4) . ?
C14 H14 0.9500 . ?
C14 C15 1.386(4) . ?
C14 C13 1.384(4) . ?
C30 H30 0.9500 . ?
C30 C31 1.394(4) . ?
C42 H42 0.9500 . ?
C42 C43 1.392(4) . ?
C39 H39 0.9500 . ?
C39 C38 1.387(4) . ?
C31 H31 0.9500 . ?
C28 H28 0.9500 . ?
C28 C27 1.388(4) . ?
C45 H45 0.9500 . ?
C45 C44 1.386(5) . ?
C34 H34 0.9500 . ?
C34 C33 1.387(4) . ?
C33 H33 0.9500 . ?
C38 H38 0.9500 . ?
C9 H9A 0.9800 . ?
C9 H9B 0.9800 . ?
C9 H9C 0.9800 . ?
C20 H20 0.9500 . ?
C20 C19 1.382(5) . ?
C20 C21 1.381(5) . ?
C19 H19 0.9500 . ?
C15 H15 0.9500 . ?
C25 H25 0.9500 . ?
C25 C26 1.382(5) . ?
C44 H44 0.9500 . ?
C44 C43 1.375(5) . ?
C27 H27 0.9500 . ?
C27 C26 1.382(5) . ?
C22 H22 0.9500 . ?
C22 C21 1.397(4) . ?
C43 H43 0.9500 . ?
C4 H4A 0.9800 . ?
C4 H4B 0.9800 . ?
C4 H4C 0.9800 . ?
C26 H26 0.9500 . ?
C10 H10A 0.9800 . ?
C10 H10B 0.9800 . ?
C10 H10C 0.9800 . ?
C21 H21 0.9500 . ?
C13 H13 0.9500 . ?
